data_4027364
loop_
_publ_author_name
'Wenguo Yang'
'Davin Tan'
'Lixin Li'
'Zhiqiang Han'
'Lin Yan'
'Kuo-Wei Huang'
'Choon-Hong Tan'
'Zhiyong Jiang'

_publ_section_title
;
 Direct Asymmetric Allylic Alkenylation of N-Itaconimides with
 Morita-Baylis-Hillman Carbonates
;
_journal_name_full 'Journal of Organic Chemistry'
_journal_page_first 6600
_journal_page_last 6607
_journal_paper_doi 10.1021/jo3012539
_journal_volume 77
_journal_year 2012
_chemical_absolute_configuration ad
_chemical_formula_moiety 'C29 H22 Br2 N2 O5'
_chemical_formula_sum 'C29 H22 Br2 N2 O5'
_chemical_formula_weight 638.31
_chemical_name_systematic
;
?
;
_space_group_crystal_system monoclinic
_space_group_IT_number 5
_space_group_name_Hall 'C 2y'
_space_group_name_H-M_alt 'C 1 2 1'
_symmetry_space_group_name_Hall 'C 2y'
_symmetry_space_group_name_H-M 'C 1 2 1'
_atom_sites_solution_hydrogens geom
_atom_sites_solution_primary direct
_atom_sites_solution_secondary difmap
_audit_creation_date 2012-03-29
_audit_creation_method
;
Olex2 1.1
(compiled 2011.11.01 svn.r2039, GUI svn.r3906)
;
_cell_angle_alpha 90.00
_cell_angle_beta 96.206(4)
_cell_angle_gamma 90.00
_cell_formula_units_Z 4
_cell_length_a 29.1512(11)
_cell_length_b 10.2639(7)
_cell_length_c 8.9612(4)
_cell_measurement_reflns_used 3565
_cell_measurement_temperature 291(2)
_cell_measurement_theta_max 72.0948
_cell_measurement_theta_min 4.5665
_cell_volume 2665.5(2)
_computing_cell_refinement
;
CrysAlisPro, Agilent Technologies,
Version 1.171.35.19 (release 27-10-2011 CrysAlis171 .NET)
(compiled Oct 27 2011,15:02:11)
;
_computing_data_collection
;
CrysAlisPro, Agilent Technologies,
Version 1.171.35.19 (release 27-10-2011 CrysAlis171 .NET)
(compiled Oct 27 2011,15:02:11)
;
_computing_data_reduction
;
CrysAlisPro, Agilent Technologies,
Version 1.171.35.19 (release 27-10-2011 CrysAlis171 .NET)
(compiled Oct 27 2011,15:02:11)
;
_computing_molecular_graphics
;
O. V. Dolomanov, L. J. Bourhis, R. J. Gildea, J. A. K. Howard and H. Puschmann,
OLEX2: a complete structure solution, refinement and analysis program.
J. Appl. Cryst. (2009). 42, 339-341.
;
_computing_publication_material
;
O. V. Dolomanov, L. J. Bourhis, R. J. Gildea, J. A. K. Howard and H. Puschmann,
OLEX2: a complete structure solution, refinement and analysis program.
J. Appl. Cryst. (2009). 42, 339-341.
;
_computing_structure_refinement
;
SHELXL, G.M. Sheldrick, Acta Cryst.
2008). A64, 112-122
;
_computing_structure_solution
;
SHELXS, G.M. Sheldrick, Acta Cryst.
(2008). A64, 112-122
;
_diffrn_ambient_temperature 291.15
_diffrn_detector_area_resol_mean 16.2312
_diffrn_measured_fraction_theta_full 0.986
_diffrn_measured_fraction_theta_max 0.986
_diffrn_measurement_details
;
1 omega -77.00 -52.00 1.0000 1.5000
omega____ theta____ kappa____ phi______ frames
- 0.0000 178.0000 -150.0000 25

2 omega -13.00 13.00 1.0000 1.5000
omega____ theta____ kappa____ phi______ frames
- 0.0000 57.0000 -180.0000 26

3 omega -111.00 -26.00 1.0000 1.5000
omega____ theta____ kappa____ phi______ frames
- -42.5000 -61.0000 150.0000 85

4 omega -48.00 27.00 1.0000 1.5000
omega____ theta____ kappa____ phi______ frames
- -42.5000 30.0000 30.0000 75

5 omega -118.00 -46.00 1.0000 1.5000
omega____ theta____ kappa____ phi______ frames
- -42.5000 178.0000 90.0000 72

6 omega -48.00 -16.00 1.0000 1.5000
omega____ theta____ kappa____ phi______ frames
- -42.5000 37.0000 -60.0000 32

7 omega -48.00 9.00 1.0000 1.5000
omega____ theta____ kappa____ phi______ frames
- -42.5000 37.0000 -30.0000 57

8 omega 4.00 29.00 1.0000 1.5000
omega____ theta____ kappa____ phi______ frames
- -42.5000 30.0000 60.0000 25

9 omega -112.00 -12.00 1.0000 1.5000
omega____ theta____ kappa____ phi______ frames
- -42.5000 -77.0000 -120.0000 100

10 omega 35.00 104.00 1.0000 1.5000
omega____ theta____ kappa____ phi______ frames
- 55.8596 57.0000 90.0000 69

11 omega 53.00 82.00 1.0000 5.0000
omega____ theta____ kappa____ phi______ frames
- 111.7191 -30.0000 -180.0000 29

12 omega 53.00 91.00 1.0000 5.0000
omega____ theta____ kappa____ phi______ frames
- 111.7191 -94.0000 -30.0000 38

13 omega 55.00 111.00 1.0000 5.0000
omega____ theta____ kappa____ phi______ frames
- 111.7191 -100.0000 -98.0000 56

14 omega 51.00 81.00 1.0000 5.0000
omega____ theta____ kappa____ phi______ frames
- 111.7191 -30.0000 30.0000 30

15 omega 130.00 164.00 1.0000 5.0000
omega____ theta____ kappa____ phi______ frames
- 111.7191 61.0000 120.0000 34

16 omega 71.00 114.00 1.0000 5.0000
omega____ theta____ kappa____ phi______ frames
- 111.7191 -111.0000 150.0000 43

17 omega 87.00 178.00 1.0000 5.0000
omega____ theta____ kappa____ phi______ frames
- 111.7191 30.0000 90.0000 91

18 omega 40.00 66.00 1.0000 5.0000
omega____ theta____ kappa____ phi______ frames
- 111.7191 -111.0000 150.0000 26

19 omega 41.00 94.00 1.0000 5.0000
omega____ theta____ kappa____ phi______ frames
- 111.7191 -45.0000 -90.0000 53

20 omega 52.00 94.00 1.0000 5.0000
omega____ theta____ kappa____ phi______ frames
- 111.7191 -94.0000 -180.0000 42

21 omega 42.00 71.00 1.0000 5.0000
omega____ theta____ kappa____ phi______ frames
- 111.7191 -45.0000 -180.0000 29

22 omega 63.00 94.00 1.0000 5.0000
omega____ theta____ kappa____ phi______ frames
- 111.7191 -45.0000 -150.0000 31

23 omega 39.00 164.00 1.0000 5.0000
omega____ theta____ kappa____ phi______ frames
- 111.7191 -15.0000 60.0000 125

24 omega 76.00 102.00 1.0000 5.0000
omega____ theta____ kappa____ phi______ frames
- 111.7191 -94.0000 0.0000 26

25 omega 45.00 98.00 1.0000 5.0000
omega____ theta____ kappa____ phi______ frames
- 111.7191 -45.0000 -30.0000 53

26 omega 57.00 145.00 1.0000 5.0000
omega____ theta____ kappa____ phi______ frames
- 111.7191 178.0000 -180.0000 88

27 omega 51.00 131.00 1.0000 5.0000
omega____ theta____ kappa____ phi______ frames
- 111.7191 -61.0000 90.0000 80
;
_diffrn_measurement_device_type 'Xcalibur, Eos, Gemini'
_diffrn_measurement_method '\w scans'
_diffrn_orient_matrix_UB_11 0.0376336000
_diffrn_orient_matrix_UB_12 -0.0970229000
_diffrn_orient_matrix_UB_13 0.0621695000
_diffrn_orient_matrix_UB_21 -0.0372331000
_diffrn_orient_matrix_UB_22 -0.1044302000
_diffrn_orient_matrix_UB_23 0.0147712000
_diffrn_orient_matrix_UB_31 0.0049925000
_diffrn_orient_matrix_UB_32 -0.0470010000
_diffrn_orient_matrix_UB_33 -0.1606362000
_diffrn_radiation_monochromator graphite
_diffrn_radiation_type 'Cu K\a'
_diffrn_radiation_wavelength 1.5418
_diffrn_reflns_av_R_equivalents 0.0225
_diffrn_reflns_av_unetI/netI 0.0351
_diffrn_reflns_limit_h_max 35
_diffrn_reflns_limit_h_min -34
_diffrn_reflns_limit_k_max 12
_diffrn_reflns_limit_k_min -12
_diffrn_reflns_limit_l_max 7
_diffrn_reflns_limit_l_min -11
_diffrn_reflns_number 8441
_diffrn_reflns_theta_full 72.24
_diffrn_reflns_theta_max 72.24
_diffrn_reflns_theta_min 4.57
_diffrn_source 'Enhance (Cu) x-ray Source'
_diffrn_source_current n/a
_diffrn_source_voltage n/a
_exptl_absorpt_coefficient_mu 4.215
_exptl_absorpt_correction_T_max 1.00000
_exptl_absorpt_correction_T_min 0.95947
_exptl_absorpt_correction_type multi-scan
_exptl_absorpt_process_details
;
CrysAlisPro, Agilent Technologies,
Version 1.171.35.19 (release 27-10-2011 CrysAlis171 .NET)
(compiled Oct 27 2011,15:02:11)
empirical absorption correction using spherical harmonics,
implemented in SCALE3 ABSPACK scaling algorithm.
;
_exptl_crystal_density_diffrn 1.591
_exptl_crystal_F_000 1280
_exptl_crystal_size_max 0.30
_exptl_crystal_size_mid 0.26
_exptl_crystal_size_min 0.23
_refine_diff_density_max 0.386
_refine_diff_density_min -0.345
_refine_diff_density_rms 0.052
_refine_ls_abs_structure_details 'Flack H D (1983), Acta Cryst. A39, 876-881'
_refine_ls_abs_structure_Flack -0.034(16)
_refine_ls_extinction_coef 0.00256(10)
_refine_ls_extinction_expression Fc^*^=kFc[1+0.001xFc^2^\l^3^/sin(2\q)]^-1/4^
_refine_ls_extinction_method SHELXL
_refine_ls_goodness_of_fit_ref 1.037
_refine_ls_hydrogen_treatment constr
_refine_ls_matrix_type full
_refine_ls_number_parameters 346
_refine_ls_number_reflns 5103
_refine_ls_number_restraints 1
_refine_ls_restrained_S_all 1.037
_refine_ls_R_factor_all 0.0375
_refine_ls_R_factor_gt 0.0358
_refine_ls_shift/su_max 0.001
_refine_ls_shift/su_mean 0.000
_refine_ls_structure_factor_coef Fsqd
_refine_ls_weighting_details 'calc w=1/[\s^2^(Fo^2^)+(0.0547P)^2^+0.5844P] where P=(Fo^2^+2Fc^2^)/3'
_refine_ls_weighting_scheme calc
_refine_ls_wR_factor_gt 0.0944
_refine_ls_wR_factor_ref 0.0967
_reflns_number_gt 4853
_reflns_number_total 5103
_reflns_threshold_expression >2sigma(I)
_cod_data_source_file jo3012539_si_001.cif
_cod_data_source_block 20120329
_cod_database_code 4027364
_chemical_oxdiff_formula C20H20O4Br2
_reflns_odcompleteness_completeness 99.92
_reflns_odcompleteness_iscentric 1
_reflns_odcompleteness_theta 66.97

loop_
_space_group_symop_id
_space_group_symop_operation_xyz
1 'x, y, z'
2 '-x, y, -z'
3 'x+1/2, y+1/2, z'
4 '-x+1/2, y+1/2, -z'

loop_
_atom_site_label
_atom_site_type_symbol
_atom_site_fract_x
_atom_site_fract_y
_atom_site_fract_z
_atom_site_U_iso_or_equiv
_atom_site_adp_type
_atom_site_occupancy
_atom_site_symmetry_multiplicity
_atom_site_calc_flag
_atom_site_refinement_flags
Br1 Br 0.448290(16) 0.66514(7) 0.60192(8) 0.0931(2) Uani 1 1 d .
Br2 Br 0.499419(12) 0.31806(5) 0.26291(5) 0.06720(14) Uani 1 1 d .
O1 O 0.18206(8) 0.6930(2) 0.2001(2) 0.0452(5) Uani 1 1 d .
O2 O 0.10474(10) 0.7182(3) 0.3328(4) 0.0674(7) Uani 1 1 d .
O3 O 0.10925(10) 0.5150(3) 0.4217(3) 0.0635(7) Uani 1 1 d .
O4 O 0.26370(7) 0.3391(2) 0.3201(2) 0.0447(5) Uani 1 1 d .
O5 O 0.29548(9) 0.5402(3) -0.1101(3) 0.0535(6) Uani 1 1 d .
N1 N 0.22914(10) 0.7258(3) 0.2370(3) 0.0467(6) Uani 1 1 d .
N2 N 0.29423(8) 0.4260(2) 0.1125(2) 0.0372(5) Uani 1 1 d .
C1 C 0.32560(14) 0.7320(4) 0.3398(4) 0.0562(8) Uani 1 1 d .
H1 H 0.3163 0.7714 0.2480 0.067 Uiso 1 1 calc R
C2 C 0.37167(14) 0.7319(4) 0.3951(5) 0.0643(9) Uani 1 1 d .
H2 H 0.3935 0.7720 0.3420 0.077 Uiso 1 1 calc R
C3 C 0.38492(11) 0.6714(4) 0.5303(4) 0.0559(8) Uani 1 1 d .
C4 C 0.35343(12) 0.6126(4) 0.6113(4) 0.0525(8) Uani 1 1 d .
H4 H 0.3630 0.5717 0.7020 0.063 Uiso 1 1 calc R
C5 C 0.30713(12) 0.6147(4) 0.5562(3) 0.0495(7) Uani 1 1 d .
H5 H 0.2855 0.5761 0.6112 0.059 Uiso 1 1 calc R
C6 C 0.29274(11) 0.6733(3) 0.4206(3) 0.0426(6) Uani 1 1 d .
C7 C 0.24413(10) 0.6672(3) 0.3589(3) 0.0423(6) Uani 1 1 d .
C8 C 0.20805(10) 0.5896(3) 0.4260(3) 0.0420(6) Uani 1 1 d .
H8A H 0.1973 0.6335 0.5116 0.050 Uiso 1 1 calc R
H8B H 0.2190 0.5032 0.4556 0.050 Uiso 1 1 calc R
C9 C 0.17065(10) 0.5848(3) 0.2920(3) 0.0410(6) Uani 1 1 d .
C10 C 0.12388(12) 0.6160(3) 0.3481(4) 0.0493(7) Uani 1 1 d .
C11 C 0.06618(18) 0.5317(6) 0.4865(7) 0.0940(18) Uani 1 1 d .
H11A H 0.0415 0.5430 0.4077 0.141 Uiso 1 1 calc R
H11B H 0.0682 0.6071 0.5503 0.141 Uiso 1 1 calc R
H11C H 0.0603 0.4560 0.5444 0.141 Uiso 1 1 calc R
C12 C 0.17134(10) 0.4551(3) 0.2024(3) 0.0371(5) Uani 1 1 d .
H12 H 0.1739 0.3847 0.2767 0.045 Uiso 1 1 calc R
C13 C 0.12864(11) 0.4263(3) 0.0944(3) 0.0405(6) Uani 1 1 d .
C14 C 0.09758(12) 0.5208(4) 0.0355(4) 0.0531(7) Uani 1 1 d .
H14 H 0.1027 0.6080 0.0602 0.064 Uiso 1 1 calc R
C15 C 0.05875(13) 0.4853(5) -0.0603(5) 0.0656(10) Uani 1 1 d .
H15 H 0.0382 0.5492 -0.0990 0.079 Uiso 1 1 calc R
C16 C 0.05048(14) 0.3578(5) -0.0982(4) 0.0697(11) Uani 1 1 d .
H16 H 0.0243 0.3354 -0.1616 0.084 Uiso 1 1 calc R
C17 C 0.08091(17) 0.2625(5) -0.0425(5) 0.0690(11) Uani 1 1 d .
H17 H 0.0753 0.1758 -0.0685 0.083 Uiso 1 1 calc R
C18 C 0.12029(13) 0.2964(4) 0.0533(4) 0.0534(7) Uani 1 1 d .
H18 H 0.1410 0.2320 0.0898 0.064 Uiso 1 1 calc R
C19 C 0.25921(9) 0.3970(3) 0.2029(3) 0.0351(5) Uani 1 1 d .
C20 C 0.21499(10) 0.4508(3) 0.1247(3) 0.0358(5) Uani 1 1 d .
C21 C 0.22399(10) 0.4995(3) -0.0079(3) 0.0384(6) Uani 1 1 d .
C22 C 0.27485(10) 0.4922(3) -0.0160(3) 0.0391(6) Uani 1 1 d .
C23 C 0.19459(12) 0.5640(4) -0.1328(4) 0.0527(7) Uani 1 1 d .
H23A H 0.1713 0.5043 -0.1742 0.079 Uiso 1 1 calc R
H23B H 0.2134 0.5897 -0.2094 0.079 Uiso 1 1 calc R
H23C H 0.1802 0.6395 -0.0952 0.079 Uiso 1 1 calc R
C24 C 0.34229(10) 0.4024(3) 0.1483(3) 0.0366(5) Uani 1 1 d .
C25 C 0.37029(11) 0.3841(3) 0.0336(3) 0.0428(6) Uani 1 1 d .
H25 H 0.3575 0.3869 -0.0660 0.051 Uiso 1 1 calc R
C26 C 0.41715(11) 0.3619(3) 0.0678(4) 0.0475(7) Uani 1 1 d .
H26 H 0.4360 0.3509 -0.0085 0.057 Uiso 1 1 calc R
C27 C 0.43566(10) 0.3562(3) 0.2170(4) 0.0456(7) Uani 1 1 d .
C28 C 0.40818(12) 0.3736(3) 0.3315(3) 0.0474(7) Uani 1 1 d .
H28 H 0.4209 0.3696 0.4311 0.057 Uiso 1 1 calc R
C29 C 0.36177(11) 0.3967(3) 0.2971(3) 0.0443(6) Uani 1 1 d .
H29 H 0.3432 0.4087 0.3740 0.053 Uiso 1 1 calc R

loop_
_atom_site_aniso_label
_atom_site_aniso_U_11
_atom_site_aniso_U_22
_atom_site_aniso_U_33
_atom_site_aniso_U_23
_atom_site_aniso_U_13
_atom_site_aniso_U_12
Br1 0.0436(2) 0.1087(4) 0.1249(5) -0.0070(4) -0.0004(2) -0.0017(2)
Br2 0.03443(17) 0.0924(3) 0.0752(2) -0.0045(2) 0.00747(14) 0.00234(17)
O1 0.0468(11) 0.0440(11) 0.0435(10) 0.0103(8) -0.0004(8) 0.0068(9)
O2 0.0594(16) 0.0598(15) 0.0856(18) 0.0074(13) 0.0201(14) 0.0244(13)
O3 0.0555(15) 0.0631(15) 0.0774(17) 0.0133(13) 0.0329(13) 0.0172(12)
O4 0.0404(10) 0.0521(12) 0.0433(10) 0.0170(9) 0.0121(8) 0.0095(9)
O5 0.0527(13) 0.0663(14) 0.0439(11) 0.0162(10) 0.0158(9) -0.0065(11)
N1 0.0530(15) 0.0399(12) 0.0468(13) 0.0020(11) 0.0042(11) 0.0000(11)
N2 0.0374(12) 0.0432(12) 0.0324(10) 0.0036(9) 0.0103(9) -0.0007(9)
C1 0.062(2) 0.0536(19) 0.0531(17) 0.0045(15) 0.0083(15) -0.0142(16)
C2 0.054(2) 0.067(2) 0.073(2) 0.0018(19) 0.0141(18) -0.0172(18)
C3 0.0383(15) 0.062(2) 0.067(2) -0.0152(17) 0.0043(14) -0.0025(15)
C4 0.0446(17) 0.072(2) 0.0408(14) -0.0068(14) 0.0032(12) 0.0041(14)
C5 0.0467(17) 0.066(2) 0.0366(13) -0.0072(13) 0.0099(12) 0.0021(14)
C6 0.0470(15) 0.0408(14) 0.0408(13) -0.0059(12) 0.0078(12) 0.0017(12)
C7 0.0478(15) 0.0433(14) 0.0359(12) -0.0032(11) 0.0047(11) 0.0032(12)
C8 0.0427(15) 0.0482(15) 0.0354(13) 0.0023(11) 0.0051(11) 0.0100(12)
C9 0.0403(15) 0.0446(15) 0.0382(13) 0.0053(11) 0.0060(11) 0.0090(11)
C10 0.0448(16) 0.0567(18) 0.0468(15) 0.0003(13) 0.0066(12) 0.0123(13)
C11 0.075(3) 0.093(4) 0.125(4) 0.022(3) 0.058(3) 0.024(3)
C12 0.0370(13) 0.0398(13) 0.0354(12) 0.0087(10) 0.0078(10) 0.0062(11)
C13 0.0374(14) 0.0455(15) 0.0402(13) 0.0073(11) 0.0114(11) 0.0010(11)
C14 0.0423(16) 0.0585(19) 0.0571(17) 0.0035(15) -0.0011(14) 0.0049(14)
C15 0.0429(18) 0.084(3) 0.067(2) 0.005(2) -0.0051(16) 0.0104(18)
C16 0.052(2) 0.096(3) 0.0598(19) -0.008(2) -0.0016(16) -0.0130(19)
C17 0.077(3) 0.067(2) 0.063(2) -0.0094(18) 0.006(2) -0.020(2)
C18 0.0606(19) 0.0517(17) 0.0490(15) -0.0013(14) 0.0104(13) 0.0011(15)
C19 0.0363(13) 0.0339(12) 0.0366(12) 0.0035(10) 0.0112(10) 0.0034(10)
C20 0.0374(13) 0.0336(11) 0.0367(12) 0.0044(10) 0.0056(10) 0.0023(10)
C21 0.0427(14) 0.0362(13) 0.0367(12) 0.0014(10) 0.0063(11) -0.0009(11)
C22 0.0462(15) 0.0375(13) 0.0344(12) -0.0010(11) 0.0085(11) -0.0016(11)
C23 0.0560(19) 0.0596(19) 0.0422(15) 0.0132(14) 0.0036(13) 0.0053(15)
C24 0.0359(13) 0.0331(12) 0.0422(13) -0.0049(10) 0.0106(11) -0.0038(10)
C25 0.0431(15) 0.0479(15) 0.0390(13) -0.0057(12) 0.0113(11) -0.0069(12)
C26 0.0379(15) 0.0582(18) 0.0486(15) -0.0089(13) 0.0146(12) -0.0069(12)
C27 0.0306(13) 0.0495(16) 0.0580(16) -0.0048(12) 0.0102(12) -0.0012(11)
C28 0.0443(16) 0.0543(17) 0.0431(14) -0.0075(13) 0.0021(12) 0.0035(13)
C29 0.0418(15) 0.0528(17) 0.0396(13) -0.0051(12) 0.0113(11) 0.0052(12)

loop_
_atom_type_symbol
_atom_type_description
_atom_type_scat_dispersion_real
_atom_type_scat_dispersion_imag
_atom_type_scat_source
C C 0.0181 0.0091 'International Tables Vol C Tables 4.2.6.8 and 6.1.1.4'
H H 0.0000 0.0000 'International Tables Vol C Tables 4.2.6.8 and 6.1.1.4'
Br Br -0.6763 1.2805 'International Tables Vol C Tables 4.2.6.8 and 6.1.1.4'
N N 0.0311 0.0180 'International Tables Vol C Tables 4.2.6.8 and 6.1.1.4'
O O 0.0492 0.0322 'International Tables Vol C Tables 4.2.6.8 and 6.1.1.4'

loop_
_geom_angle_atom_site_label_1
_geom_angle_atom_site_label_2
_geom_angle_atom_site_label_3
_geom_angle
N1 O1 C9 109.1(2)
C10 O3 C11 116.6(3)
C7 N1 O1 108.7(3)
C19 N2 C22 108.9(2)
C19 N2 C24 126.5(2)
C22 N2 C24 124.5(2)
C2 C1 H1 119.7
C2 C1 C6 120.5(3)
C6 C1 H1 119.7
C1 C2 H2 120.5
C3 C2 C1 119.0(3)
C3 C2 H2 120.5
C2 C3 Br1 119.0(3)
C4 C3 Br1 119.4(3)
C4 C3 C2 121.6(3)
C3 C4 H4 120.4
C3 C4 C5 119.1(3)
C5 C4 H4 120.4
C4 C5 H5 119.6
C6 C5 C4 120.8(3)
C6 C5 H5 119.6
C1 C6 C7 120.7(3)
C5 C6 C1 119.0(3)
C5 C6 C7 120.2(3)
N1 C7 C6 121.9(3)
N1 C7 C8 113.8(3)
C6 C7 C8 124.3(3)
C7 C8 H8A 111.8
C7 C8 H8B 111.8
C7 C8 C9 100.0(2)
H8A C8 H8B 109.5
C9 C8 H8A 111.8
C9 C8 H8B 111.8
O1 C9 C8 103.5(2)
O1 C9 C10 107.1(2)
O1 C9 C12 110.3(2)
C8 C9 C10 108.6(2)
C8 C9 C12 112.6(2)
C10 C9 C12 114.1(3)
O2 C10 O3 125.1(3)
O2 C10 C9 124.6(3)
O3 C10 C9 110.2(3)
O3 C11 H11A 109.5
O3 C11 H11B 109.5
O3 C11 H11C 109.5
H11A C11 H11B 109.5
H11A C11 H11C 109.5
H11B C11 H11C 109.5
C9 C12 H12 106.6
C13 C12 C9 116.1(2)
C13 C12 H12 106.6
C20 C12 C9 108.7(2)
C20 C12 H12 106.6
C20 C12 C13 111.8(2)
C14 C13 C12 124.1(3)
C14 C13 C18 118.5(3)
C18 C13 C12 117.4(3)
C13 C14 H14 119.9
C13 C14 C15 120.2(4)
C15 C14 H14 119.9
C14 C15 H15 119.5
C16 C15 C14 120.9(4)
C16 C15 H15 119.5
C15 C16 H16 120.0
C15 C16 C17 120.0(4)
C17 C16 H16 120.0
C16 C17 H17 120.0
C16 C17 C18 119.9(4)
C18 C17 H17 120.0
C13 C18 C17 120.4(4)
C13 C18 H18 119.8
C17 C18 H18 119.8
O4 C19 N2 126.3(3)
O4 C19 C20 126.6(2)
N2 C19 C20 107.1(2)
C19 C20 C12 121.1(2)
C21 C20 C12 130.6(3)
C21 C20 C19 108.0(2)
C20 C21 C22 108.3(2)
C20 C21 C23 132.8(3)
C23 C21 C22 118.6(3)
O5 C22 N2 126.2(3)
O5 C22 C21 126.3(3)
N2 C22 C21 107.3(2)
C21 C23 H23A 109.5
C21 C23 H23B 109.5
C21 C23 H23C 109.5
H23A C23 H23B 109.5
H23A C23 H23C 109.5
H23B C23 H23C 109.5
C25 C24 N2 119.9(3)
C25 C24 C29 119.3(3)
C29 C24 N2 120.8(2)
C24 C25 H25 120.0
C26 C25 C24 120.1(3)
C26 C25 H25 120.0
C25 C26 H26 120.3
C25 C26 C27 119.4(3)
C27 C26 H26 120.3
C26 C27 Br2 119.1(2)
C28 C27 Br2 119.9(3)
C28 C27 C26 120.9(3)
C27 C28 H28 120.3
C29 C28 C27 119.5(3)
C29 C28 H28 120.3
C24 C29 H29 119.6
C28 C29 C24 120.7(3)
C28 C29 H29 119.6

loop_
_geom_bond_atom_site_label_1
_geom_bond_atom_site_label_2
_geom_bond_distance
Br1 C3 1.890(3)
Br2 C27 1.900(3)
O1 N1 1.417(4)
O1 C9 1.443(4)
O2 C10 1.189(4)
O3 C10 1.324(5)
O3 C11 1.449(4)
O4 C19 1.202(3)
O5 C22 1.194(4)
N1 C7 1.281(4)
N2 C19 1.402(3)
N2 C22 1.402(4)
N2 C24 1.424(4)
C1 H1 0.9300
C1 C2 1.381(6)
C1 C6 1.398(5)
C2 H2 0.9300
C2 C3 1.379(6)
C3 C4 1.370(5)
C4 H4 0.9300
C4 C5 1.386(5)
C5 H5 0.9300
C5 C6 1.379(5)
C6 C7 1.466(4)
C7 C8 1.497(4)
C8 H8A 0.9700
C8 H8B 0.9700
C8 C9 1.533(4)
C9 C10 1.537(4)
C9 C12 1.556(4)
C11 H11A 0.9600
C11 H11B 0.9600
C11 H11C 0.9600
C12 H12 0.9800
C12 C13 1.521(4)
C12 C20 1.516(4)
C13 C14 1.391(5)
C13 C18 1.398(5)
C14 H14 0.9300
C14 C15 1.393(5)
C15 H15 0.9300
C15 C16 1.366(7)
C16 H16 0.9300
C16 C17 1.377(7)
C17 H17 0.9300
C17 C18 1.401(6)
C18 H18 0.9300
C19 C20 1.504(4)
C20 C21 1.341(4)
C21 C22 1.494(4)
C21 C23 1.489(4)
C23 H23A 0.9600
C23 H23B 0.9600
C23 H23C 0.9600
C24 C25 1.392(4)
C24 C29 1.393(4)
C25 H25 0.9300
C25 C26 1.386(4)
C26 H26 0.9300
C26 C27 1.388(5)
C27 C28 1.380(4)
C28 H28 0.9300
C28 C29 1.375(5)
C29 H29 0.9300

loop_
_geom_torsion_atom_site_label_1
_geom_torsion_atom_site_label_2
_geom_torsion_atom_site_label_3
_geom_torsion_atom_site_label_4
_geom_torsion
Br1 C3 C4 C5 -178.4(3)
Br2 C27 C28 C29 -177.8(3)
O1 N1 C7 C6 175.2(3)
O1 N1 C7 C8 -2.4(3)
O1 C9 C10 O2 -8.9(5)
O1 C9 C10 O3 174.1(3)
O1 C9 C12 C13 -80.2(3)
O1 C9 C12 C20 46.8(3)
O4 C19 C20 C12 10.1(4)
O4 C19 C20 C21 -175.4(3)
N1 O1 C9 C8 21.4(3)
N1 O1 C9 C10 136.0(2)
N1 O1 C9 C12 -99.3(3)
N1 C7 C8 C9 15.0(3)
N2 C19 C20 C12 -170.5(2)
N2 C19 C20 C21 4.1(3)
N2 C24 C25 C26 179.6(3)
N2 C24 C29 C28 179.8(3)
C1 C2 C3 Br1 177.4(3)
C1 C2 C3 C4 -0.5(6)
C1 C6 C7 N1 -7.0(5)
C1 C6 C7 C8 170.4(3)
C2 C1 C6 C5 -0.4(5)
C2 C1 C6 C7 -176.8(3)
C2 C3 C4 C5 -0.4(6)
C3 C4 C5 C6 1.0(5)
C4 C5 C6 C1 -0.6(5)
C4 C5 C6 C7 175.9(3)
C5 C6 C7 N1 176.6(3)
C5 C6 C7 C8 -6.0(5)
C6 C1 C2 C3 0.9(6)
C6 C7 C8 C9 -162.6(3)
C7 C8 C9 O1 -20.8(3)
C7 C8 C9 C10 -134.3(3)
C7 C8 C9 C12 98.4(3)
C8 C9 C10 O2 102.3(4)
C8 C9 C10 O3 -74.7(4)
C8 C9 C12 C13 164.7(2)
C8 C9 C12 C20 -68.3(3)
C9 O1 N1 C7 -12.6(3)
C9 C12 C13 C14 21.8(4)
C9 C12 C13 C18 -157.8(3)
C9 C12 C20 C19 87.6(3)
C9 C12 C20 C21 -85.6(4)
C10 C9 C12 C13 40.3(3)
C10 C9 C12 C20 167.4(2)
C11 O3 C10 O2 0.8(6)
C11 O3 C10 C9 177.7(4)
C12 C9 C10 O2 -131.3(4)
C12 C9 C10 O3 51.7(4)
C12 C13 C14 C15 -178.6(3)
C12 C13 C18 C17 178.2(3)
C12 C20 C21 C22 168.3(3)
C12 C20 C21 C23 -6.4(6)
C13 C12 C20 C19 -142.9(3)
C13 C12 C20 C21 43.8(4)
C13 C14 C15 C16 0.0(6)
C14 C13 C18 C17 -1.4(5)
C14 C15 C16 C17 -0.5(7)
C15 C16 C17 C18 0.2(6)
C16 C17 C18 C13 0.8(6)
C18 C13 C14 C15 1.0(5)
C19 N2 C22 O5 173.5(3)
C19 N2 C22 C21 -2.7(3)
C19 N2 C24 C25 153.4(3)
C19 N2 C24 C29 -26.4(4)
C19 C20 C21 C22 -5.6(3)
C19 C20 C21 C23 179.7(3)
C20 C12 C13 C14 -103.7(3)
C20 C12 C13 C18 76.7(3)
C20 C21 C22 O5 -170.9(3)
C20 C21 C22 N2 5.3(3)
C22 N2 C19 O4 178.8(3)
C22 N2 C19 C20 -0.6(3)
C22 N2 C24 C25 -31.9(4)
C22 N2 C24 C29 148.4(3)
C23 C21 C22 O5 4.7(5)
C23 C21 C22 N2 -179.1(3)
C24 N2 C19 O4 -5.8(5)
C24 N2 C19 C20 174.8(2)
C24 N2 C22 O5 -2.0(5)
C24 N2 C22 C21 -178.2(2)
C24 C25 C26 C27 0.9(5)
C25 C24 C29 C28 0.1(5)
C25 C26 C27 Br2 177.2(2)
C25 C26 C27 C28 -0.6(5)
C26 C27 C28 C29 0.1(5)
C27 C28 C29 C24 0.2(5)
C29 C24 C25 C26 -0.7(4)
